data_2217980
loop_
_publ_author_name
'Zhang, Hong-Kun'
'Gao, Jin-Sheng'
'Jiang, Xiao-Hui'
'Hou, Guang-Feng'

_publ_section_title
;
 Hexaaquanickel(II) bis{4-[(2-chlorothiazol-5-yl)methoxy]benzoate}
 dihydrate
;
_journal_coeditor_code NG2435
_journal_issue 4
_journal_name_full 'Acta Crystallographica Section E'
_journal_page_first m585
_journal_paper_doi 10.1107/S1600536808007836
_journal_volume 64
_journal_year 2008
_chemical_formula_iupac '[Ni (H2 O)6] (C11 H7 Cl N O3 S)2, 2H2 O'
_chemical_formula_moiety 'Ni (H2 O)6, 2(C11 H7 Cl N O3 S), 2H2  O'
_chemical_formula_sum 'C22 H30 Cl2 N2 Ni O14 S2'
_chemical_formula_weight 740.21
_chemical_name_systematic
;
Hexaaquanickel(II) bis{4-[(2-chlorothiazol-5-yl)methoxy]benzoate} dihydrate
;
_space_group_IT_number 2
_symmetry_cell_setting triclinic
_symmetry_space_group_name_Hall '-P 1'
_symmetry_space_group_name_H-M 'P -1'
_atom_sites_solution_hydrogens geom
_atom_sites_solution_primary direct
_atom_sites_solution_secondary difmap
_cell_angle_alpha 78.3880(10)
_cell_angle_beta 81.2850(10)
_cell_angle_gamma 71.7340(10)
_cell_formula_units_Z 1
_cell_length_a 7.1844(4)
_cell_length_b 7.2084(4)
_cell_length_c 15.5621(8)
_cell_measurement_reflns_used 4613
_cell_measurement_temperature 291(2)
_cell_measurement_theta_max 28.1708
_cell_measurement_theta_min 2.6845
_cell_volume 746.26(7)
_computing_cell_refinement 'RAPID-AUTO (Rigaku, 1998)'
_computing_data_collection 'RAPID-AUTO (Rigaku, 1998)'
_computing_data_reduction 'CrystalStructure (Rigaku/MSC, 2002)'
_computing_molecular_graphics 'SHELXTL (Sheldrick, 2008)'
_computing_publication_material 'SHELXL97 (Sheldrick, 2008)'
_computing_structure_refinement 'SHELXL97 (Sheldrick, 2008)'
_computing_structure_solution 'SHELXS97 (Sheldrick, 2008)'
_diffrn_ambient_temperature 291(2)
_diffrn_measured_fraction_theta_full 0.978
_diffrn_measured_fraction_theta_max 0.978
_diffrn_measurement_device_type 'Rigaku R-AXIS RAPID'
_diffrn_measurement_method '\w scan'
_diffrn_radiation_monochromator graphite
_diffrn_radiation_source 'fine-focus sealed tube'
_diffrn_radiation_type MoK\a
_diffrn_radiation_wavelength 0.71073
_diffrn_reflns_av_R_equivalents 0.0118
_diffrn_reflns_av_sigmaI/netI 0.0229
_diffrn_reflns_limit_h_max 8
_diffrn_reflns_limit_h_min -8
_diffrn_reflns_limit_k_max 8
_diffrn_reflns_limit_k_min -4
_diffrn_reflns_limit_l_max 19
_diffrn_reflns_limit_l_min -19
_diffrn_reflns_number 4613
_diffrn_reflns_theta_full 25.99
_diffrn_reflns_theta_max 25.99
_diffrn_reflns_theta_min 2.68
_diffrn_standards_decay_% 0
_diffrn_standards_interval_count 0
_diffrn_standards_interval_time 0
_diffrn_standards_number 0
_exptl_absorpt_coefficient_mu 1.039
_exptl_absorpt_correction_T_max 0.9215
_exptl_absorpt_correction_T_min 0.8191
_exptl_absorpt_correction_type multi-scan
_exptl_absorpt_process_details '(ABSCOR; Higashi, 1995)'
_exptl_crystal_colour green
_exptl_crystal_density_diffrn 1.647
_exptl_crystal_density_method 'not measured'
_exptl_crystal_description block
_exptl_crystal_F_000 382
_exptl_crystal_size_max 0.20
_exptl_crystal_size_mid 0.18
_exptl_crystal_size_min 0.08
_refine_diff_density_max 0.356
_refine_diff_density_min -0.219
_refine_ls_extinction_method none
_refine_ls_goodness_of_fit_ref 1.057
_refine_ls_hydrogen_treatment constr
_refine_ls_matrix_type full
_refine_ls_number_parameters 196
_refine_ls_number_reflns 2862
_refine_ls_number_restraints 0
_refine_ls_restrained_S_all 1.057
_refine_ls_R_factor_all 0.0370
_refine_ls_R_factor_gt 0.0300
_refine_ls_shift/su_max 0.000
_refine_ls_shift/su_mean 0.000
_refine_ls_structure_factor_coef Fsqd
_refine_ls_weighting_details 'calc w=1/[\s^2^(Fo^2^)+(0.0324P)^2^+0.4113P] where P=(Fo^2^+2Fc^2^)/3'
_refine_ls_weighting_scheme calc
_refine_ls_wR_factor_gt 0.0710
_refine_ls_wR_factor_ref 0.0755
_reflns_number_gt 2496
_reflns_number_total 2862
_reflns_threshold_expression I>2\s(I)
_cod_data_source_file ng2435.cif
_cod_data_source_block I
_cod_database_code 2217980
_cod_database_fobs_code 2217980

loop_
_symmetry_equiv_pos_as_xyz
'x, y, z'
'-x, -y, -z'

loop_
_atom_site_type_symbol
_atom_site_label
_atom_site_fract_x
_atom_site_fract_y
_atom_site_fract_z
_atom_site_U_iso_or_equiv
_atom_site_adp_type
_atom_site_calc_flag
_atom_site_refinement_flags
_atom_site_occupancy
C C1 0.4407(3) 0.4075(3) 0.34973(14) 0.0299(5) Uani d . 1
C C2 0.5199(3) 0.3065(3) 0.27064(14) 0.0290(4) Uani d . 1
C C3 0.5491(3) 0.4165(3) 0.18875(14) 0.0341(5) Uani d . 1
H H1 0.5231 0.5528 0.1836 0.041 Uiso calc R 1
C C4 0.6166(3) 0.3275(3) 0.11385(15) 0.0377(5) Uani d . 1
H H2 0.6367 0.4031 0.0593 0.045 Uiso calc R 1
C C5 0.6532(3) 0.1257(3) 0.12194(14) 0.0357(5) Uani d . 1
C C6 0.6261(4) 0.0128(3) 0.20322(15) 0.0454(6) Uani d . 1
H H3 0.6515 -0.1234 0.2081 0.055 Uiso calc R 1
C C7 0.5612(4) 0.1027(3) 0.27714(15) 0.0414(6) Uani d . 1
H H4 0.5450 0.0260 0.3318 0.050 Uiso calc R 1
C C8 0.7285(4) 0.1271(3) -0.03345(14) 0.0404(5) Uani d . 1
H H6 0.8182 0.2060 -0.0388 0.048 Uiso calc R 1
H H5 0.5999 0.2151 -0.0474 0.048 Uiso calc R 1
C C9 0.8018(3) -0.0208(3) -0.09460(14) 0.0336(5) Uani d . 1
C C10 0.8419(4) 0.0072(4) -0.18299(15) 0.0444(6) Uani d . 1
H H7 0.8252 0.1330 -0.2162 0.053 Uiso calc R 1
C C11 0.9178(3) -0.3136(3) -0.16161(15) 0.0369(5) Uani d . 1
Cl Cl1 0.99611(11) -0.54983(9) -0.18443(5) 0.05607(19) Uani d . 1
N N1 0.9093(3) -0.1615(3) -0.22133(13) 0.0431(5) Uani d . 1
Ni Ni1 1.0000 0.0000 0.5000 0.02618(11) Uani d S 1
O O1 0.4168(2) 0.2996(2) 0.42325(10) 0.0360(4) Uani d . 1
O O2 0.4022(2) 0.5919(2) 0.33923(10) 0.0420(4) Uani d . 1
O O3 0.7165(3) 0.0213(2) 0.05258(10) 0.0521(5) Uani d . 1
O O4 1.0411(2) -0.1930(2) 0.41173(11) 0.0435(4) Uani d . 1
H H8 0.9563 -0.2515 0.4097 0.065 Uiso d R 1
H H9 1.1530 -0.2663 0.3946 0.065 Uiso d R 1
O O5 0.9559(3) 0.2269(2) 0.39824(11) 0.0519(5) Uani d . 1
H H10 1.0058 0.2093 0.3463 0.078 Uiso d R 1
H H11 0.8994 0.3483 0.4014 0.078 Uiso d R 1
O O6 0.7076(2) 0.0327(2) 0.52300(11) 0.0403(4) Uani d . 1
H H12 0.6286 0.1176 0.4888 0.061 Uiso d R 1
H H13 0.6671 -0.0686 0.5411 0.061 Uiso d R 1
O O7 0.2566(2) 0.3897(2) 0.58489(11) 0.0418(4) Uani d . 1
H H15 0.3537 0.3765 0.6131 0.063 Uiso d R 1
H H14 0.3016 0.3778 0.5319 0.063 Uiso d R 1
S S1 0.84843(10) -0.26984(9) -0.05532(4) 0.04168(16) Uani d . 1

loop_
_atom_site_aniso_label
_atom_site_aniso_U_11
_atom_site_aniso_U_22
_atom_site_aniso_U_33
_atom_site_aniso_U_12
_atom_site_aniso_U_13
_atom_site_aniso_U_23
C1 0.0288(10) 0.0311(12) 0.0304(11) -0.0066(9) -0.0005(8) -0.0112(9)
C2 0.0305(10) 0.0267(11) 0.0279(11) -0.0039(8) -0.0003(8) -0.0090(9)
C3 0.0447(12) 0.0248(11) 0.0319(12) -0.0084(9) 0.0001(9) -0.0082(9)
C4 0.0515(13) 0.0326(12) 0.0258(11) -0.0108(10) 0.0030(10) -0.0049(9)
C5 0.0450(12) 0.0313(12) 0.0270(11) -0.0040(10) 0.0032(9) -0.0126(9)
C6 0.0708(17) 0.0232(12) 0.0336(13) -0.0049(11) 0.0067(12) -0.0080(10)
C7 0.0600(15) 0.0301(12) 0.0268(11) -0.0074(11) 0.0080(10) -0.0065(10)
C8 0.0577(14) 0.0332(13) 0.0272(12) -0.0087(11) 0.0025(10) -0.0104(10)
C9 0.0417(12) 0.0282(11) 0.0291(11) -0.0076(9) 0.0003(9) -0.0075(9)
C10 0.0702(16) 0.0297(12) 0.0284(12) -0.0098(11) 0.0028(11) -0.0071(10)
C11 0.0434(12) 0.0328(12) 0.0327(12) -0.0067(10) 0.0022(10) -0.0126(10)
Cl1 0.0756(5) 0.0341(3) 0.0554(4) -0.0099(3) 0.0077(3) -0.0205(3)
N1 0.0622(13) 0.0352(11) 0.0283(10) -0.0085(9) 0.0044(9) -0.0130(9)
Ni1 0.0301(2) 0.0224(2) 0.0240(2) -0.00492(15) 0.00206(14) -0.00691(15)
O1 0.0464(9) 0.0331(8) 0.0274(8) -0.0104(7) 0.0037(7) -0.0098(7)
O2 0.0575(10) 0.0278(8) 0.0362(9) -0.0050(7) 0.0040(7) -0.0130(7)
O3 0.0902(14) 0.0318(9) 0.0255(8) -0.0070(9) 0.0071(8) -0.0114(7)
O4 0.0432(9) 0.0421(10) 0.0493(10) -0.0121(7) 0.0064(7) -0.0255(8)
O5 0.0836(13) 0.0268(9) 0.0277(8) 0.0023(8) 0.0087(8) -0.0048(7)
O6 0.0340(8) 0.0358(9) 0.0482(10) -0.0101(7) 0.0004(7) -0.0035(7)
O7 0.0494(9) 0.0378(9) 0.0371(9) -0.0085(7) 0.0032(7) -0.0159(7)
S1 0.0599(4) 0.0318(3) 0.0279(3) -0.0089(3) 0.0050(3) -0.0064(2)

loop_
_atom_type_symbol
_atom_type_description
_atom_type_scat_dispersion_real
_atom_type_scat_dispersion_imag
_atom_type_scat_source
C C 0.0033 0.0016 'International Tables Vol C Tables 4.2.6.8 and 6.1.1.4'
H H 0.0000 0.0000 'International Tables Vol C Tables 4.2.6.8 and 6.1.1.4'
Cl Cl 0.1484 0.1585 'International Tables Vol C Tables 4.2.6.8 and 6.1.1.4'
O O 0.0106 0.0060 'International Tables Vol C Tables 4.2.6.8 and 6.1.1.4'
N N 0.0061 0.0033 'International Tables Vol C Tables 4.2.6.8 and 6.1.1.4'
Ni Ni 0.3393 1.1124 'International Tables Vol C Tables 4.2.6.8 and 6.1.1.4'
S S 0.1246 0.1234 'International Tables Vol C Tables 4.2.6.8 and 6.1.1.4'

loop_
_geom_angle_atom_site_label_1
_geom_angle_atom_site_label_2
_geom_angle_atom_site_label_3
_geom_angle_site_symmetry_1
_geom_angle_site_symmetry_3
_geom_angle
O2 C1 O1 . . 124.10(19)
O2 C1 C2 . . 118.33(19)
O1 C1 C2 . . 117.58(19)
C3 C2 C7 . . 118.43(19)
C3 C2 C1 . . 120.19(19)
C7 C2 C1 . . 121.36(19)
C2 C3 C4 . . 121.4(2)
C2 C3 H1 . . 119.3
C4 C3 H1 . . 119.3
C5 C4 C3 . . 118.9(2)
C5 C4 H2 . . 120.5
C3 C4 H2 . . 120.5
C4 C5 O3 . . 124.3(2)
C4 C5 C6 . . 120.6(2)
O3 C5 C6 . . 115.1(2)
C7 C6 C5 . . 119.9(2)
C7 C6 H3 . . 120.0
C5 C6 H3 . . 120.0
C6 C7 C2 . . 120.7(2)
C6 C7 H4 . . 119.6
C2 C7 H4 . . 119.6
O3 C8 C9 . . 107.34(18)
O3 C8 H6 . . 110.2
C9 C8 H6 . . 110.2
O3 C8 H5 . . 110.2
C9 C8 H5 . . 110.2
H6 C8 H5 . . 108.5
C10 C9 C8 . . 129.8(2)
C10 C9 S1 . . 109.38(17)
C8 C9 S1 . . 120.84(16)
C9 C10 N1 . . 116.1(2)
C9 C10 H7 . . 121.9
N1 C10 H7 . . 121.9
N1 C11 Cl1 . . 122.70(17)
N1 C11 S1 . . 116.45(17)
Cl1 C11 S1 . . 120.85(14)
C11 N1 C10 . . 109.39(19)
O5 Ni1 O5 . 2_756 180.0000(10)
O5 Ni1 O6 . 2_756 88.79(7)
O5 Ni1 O6 2_756 2_756 91.21(7)
O5 Ni1 O6 . . 91.21(7)
O5 Ni1 O6 2_756 . 88.79(7)
O6 Ni1 O6 2_756 . 180.00(9)
O5 Ni1 O4 . 2_756 91.14(7)
O5 Ni1 O4 2_756 2_756 88.86(7)
O6 Ni1 O4 2_756 2_756 92.92(6)
O6 Ni1 O4 . 2_756 87.08(6)
O5 Ni1 O4 . . 88.86(7)
O5 Ni1 O4 2_756 . 91.14(7)
O6 Ni1 O4 2_756 . 87.08(6)
O6 Ni1 O4 . . 92.92(6)
O4 Ni1 O4 2_756 . 180.0
C5 O3 C8 . . 118.64(18)
Ni1 O4 H8 . . 121.8
Ni1 O4 H9 . . 123.8
H8 O4 H9 . . 107.5
Ni1 O5 H10 . . 121.0
Ni1 O5 H11 . . 126.5
H10 O5 H11 . . 112.2
Ni1 O6 H12 . . 120.0
Ni1 O6 H13 . . 119.8
H12 O6 H13 . . 109.8
H15 O7 H14 . . 107.2
C11 S1 C9 . . 88.63(11)

loop_
_geom_bond_atom_site_label_1
_geom_bond_atom_site_label_2
_geom_bond_site_symmetry_2
_geom_bond_distance
C1 O2 . 1.251(3)
C1 O1 . 1.269(3)
C1 C2 . 1.503(3)
C2 C3 . 1.383(3)
C2 C7 . 1.390(3)
C3 C4 . 1.393(3)
C3 H1 . 0.9300
C4 C5 . 1.378(3)
C4 H2 . 0.9300
C5 O3 . 1.379(3)
C5 C6 . 1.382(3)
C6 C7 . 1.381(3)
C6 H3 . 0.9300
C7 H4 . 0.9300
C8 O3 . 1.406(3)
C8 C9 . 1.492(3)
C8 H6 . 0.9700
C8 H5 . 0.9700
C9 C10 . 1.349(3)
C9 S1 . 1.718(2)
C10 N1 . 1.380(3)
C10 H7 . 0.9300
C11 N1 . 1.279(3)
C11 Cl1 . 1.710(2)
C11 S1 . 1.716(2)
Ni1 O5 . 2.0167(16)
Ni1 O5 2_756 2.0167(16)
Ni1 O6 2_756 2.0230(15)
Ni1 O6 . 2.0230(15)
Ni1 O4 2_756 2.0732(15)
Ni1 O4 . 2.0732(15)
O4 H8 . 0.8499
O4 H9 . 0.8500
O5 H10 . 0.8500
O5 H11 . 0.8500
O6 H12 . 0.8499
O6 H13 . 0.8500
O7 H15 . 0.8499
O7 H14 . 0.8501

loop_
_geom_hbond_atom_site_label_D
_geom_hbond_atom_site_label_H
_geom_hbond_atom_site_label_A
_geom_hbond_site_symmetry_A
_geom_hbond_distance_DH
_geom_hbond_distance_HA
_geom_hbond_distance_DA
_geom_hbond_angle_DHA
O4 H8 O7 2_656 0.85 2.05 2.903(2) 175.4
O4 H9 O2 1_645 0.85 1.93 2.776(2) 171.6
O5 H10 N1 2_755 0.85 2.01 2.858(2) 172.5
O5 H11 O7 2_666 0.85 1.91 2.750(2) 172.6
O6 H12 O1 . 0.85 1.94 2.781(2) 171.3
O6 H13 O1 2_656 0.85 1.90 2.747(2) 177.4
O7 H14 O1 . 0.85 1.88 2.718(2) 169.1
